data_7050455
loop_
_publ_author_name
'Coronado, Eugenio'
'Gim\'enez-Saiz, Carlos'
'Nicolas, Mael'
'Romero, Francisco M.'
'Rusanov, Eduard'
'Stoeckli-Evans, Helen'

_publ_section_title
;
 Synthesis, crystal structures and electronic properties of imidazoline
 nitroxide radicals bearing active groups in electropolymerisation
;
_journal_issue 3
_journal_name_full 'New Journal of Chemistry'
_journal_page_first 490
_journal_paper_doi 10.1039/b208762f
_journal_volume 27
_journal_year 2003
_chemical_formula_sum 'C15 H18 N3 O2'
_chemical_formula_weight 272.32
_chemical_name_systematic
; 
? 
;
_space_group_IT_number 14
_symmetry_cell_setting monoclinic
_symmetry_space_group_name_Hall '-P 2yn'
_symmetry_space_group_name_H-M 'P 1 21/n 1'
_atom_sites_solution_hydrogens geom
_atom_sites_solution_primary direct
_atom_sites_solution_secondary difmap
_audit_creation_method SHELXL-97
_cell_angle_alpha 90.00
_cell_angle_beta 114.697(8)
_cell_angle_gamma 90.00
_cell_formula_units_Z 4
_cell_length_a 10.1447(8)
_cell_length_b 13.1725(8)
_cell_length_c 11.4922(8)
_cell_measurement_reflns_used 8000
_cell_measurement_temperature 153(2)
_cell_measurement_theta_max 25.87
_cell_measurement_theta_min 2.26
_cell_volume 1395.24(19)
_computing_cell_refinement 'CELL (Stoe IPDS Software, 2000)'
_computing_data_collection 'EXPOSE (Stoe IPDS Software, 2000)'
_computing_data_reduction 'INTEGRATE (Stoe IPDS Software, 2000)'
_computing_molecular_graphics 'PLATON99 (Spek, 1990)'
_computing_publication_material 'SHELXL-97 (Sheldrick, 1997)'
_computing_structure_refinement 'SHELXL-97 (Sheldrick, 1997)'
_computing_structure_solution 'SHELXS-97 (Sheldrick, 1990)'
_diffrn_ambient_temperature 153(2)
_diffrn_detector_area_resol_mean 0.81
_diffrn_measured_fraction_theta_full 0.993
_diffrn_measured_fraction_theta_max 0.993
_diffrn_measurement_device_type 'STOE IPDS'
_diffrn_measurement_method 'phi oscillation'
_diffrn_radiation_monochromator graphite
_diffrn_radiation_source 'fine-focus sealed tube'
_diffrn_radiation_type MoK\a
_diffrn_radiation_wavelength 0.71073
_diffrn_reflns_av_R_equivalents 0.0521
_diffrn_reflns_av_sigmaI/netI 0.0416
_diffrn_reflns_limit_h_max 12
_diffrn_reflns_limit_h_min -12
_diffrn_reflns_limit_k_max 15
_diffrn_reflns_limit_k_min -16
_diffrn_reflns_limit_l_max 14
_diffrn_reflns_limit_l_min -14
_diffrn_reflns_number 10256
_diffrn_reflns_theta_full 25.87
_diffrn_reflns_theta_max 25.87
_diffrn_reflns_theta_min 2.26
_diffrn_standards_decay_% 0
_diffrn_standards_interval_time 0
_diffrn_standards_number 0
_exptl_absorpt_coefficient_mu 0.088
_exptl_absorpt_correction_type none
_exptl_crystal_colour black
_exptl_crystal_density_diffrn 1.296
_exptl_crystal_density_meas ?
_exptl_crystal_density_method 'not measured'
_exptl_crystal_description block
_exptl_crystal_F_000 580
_exptl_crystal_size_max 0.40
_exptl_crystal_size_mid 0.40
_exptl_crystal_size_min 0.20
_refine_diff_density_max 0.178
_refine_diff_density_min -0.166
_refine_diff_density_rms 0.031
_refine_ls_extinction_method none
_refine_ls_goodness_of_fit_ref 0.654
_refine_ls_hydrogen_treatment mixed
_refine_ls_matrix_type full
_refine_ls_number_parameters 253
_refine_ls_number_reflns 2704
_refine_ls_number_restraints 0
_refine_ls_restrained_S_all 0.654
_refine_ls_R_factor_all 0.0466
_refine_ls_R_factor_gt 0.0300
_refine_ls_shift/su_max 0.000
_refine_ls_shift/su_mean 0.000
_refine_ls_structure_factor_coef Fsqd
_refine_ls_weighting_details 'calc w=1/[\s^2^(Fo^2^)+(0.1000P)^2^] where P=(Fo^2^+2Fc^2^)/3'
_refine_ls_weighting_scheme calc
_refine_ls_wR_factor_gt 0.0815
_refine_ls_wR_factor_ref 0.0921
_reflns_number_gt 1961
_reflns_number_total 2704
_reflns_threshold_expression >2sigma(I)
_cod_data_source_file b208762f.txt
_cod_data_source_block compound3
_cod_depositor_comments
;
The following automatic conversions were performed:

'_exptl_crystal_density_meas' value 'none' was changed to '?' - the
value is perceived as not measured.

Automatic conversion script
Id: cif_fix_values 3008 2015-01-20 13:52:24Z robertas 
;
_cod_original_cell_volume 1395.24(17)
_cod_original_sg_symbol_H-M 'P 21/n'
_cod_database_code 7050455

loop_
_symmetry_equiv_pos_as_xyz
'x, y, z'
'-x+1/2, y+1/2, -z+1/2'
'-x, -y, -z'
'x-1/2, -y-1/2, z-1/2'

loop_
_atom_site_label
_atom_site_type_symbol
_atom_site_fract_x
_atom_site_fract_y
_atom_site_fract_z
_atom_site_U_iso_or_equiv
_atom_site_adp_type
_atom_site_occupancy
_atom_site_symmetry_multiplicity
_atom_site_calc_flag
_atom_site_refinement_flags
_atom_site_disorder_assembly
_atom_site_disorder_group
O1 O 0.38811(12) -0.08098(7) 0.13369(9) 0.0375(3) Uani 1 1 d . . .
O2 O 0.59305(10) 0.19748(7) 0.39388(9) 0.0316(2) Uani 1 1 d . . .
N1 N 0.41536(11) 0.01027(8) 0.17793(10) 0.0245(2) Uani 1 1 d . . .
N2 N 0.51358(11) 0.14197(7) 0.29881(10) 0.0227(2) Uani 1 1 d . . .
N3 N 0.92842(12) -0.20971(8) 0.65571(10) 0.0265(3) Uani 1 1 d . . .
H3N H 0.9353(19) -0.2770(14) 0.6699(17) 0.045(5) Uiso 1 1 d . . .
C1 C 0.51533(13) 0.03915(9) 0.29337(12) 0.0230(3) Uani 1 1 d . . .
C2 C 0.32283(14) 0.09652(9) 0.10152(12) 0.0250(3) Uani 1 1 d . . .
C3 C 0.29782(18) 0.08563(12) -0.03845(13) 0.0359(3) Uani 1 1 d . . .
H3A H 0.2432(19) 0.1463(14) -0.0856(17) 0.047(5) Uiso 1 1 d . . .
H3B H 0.393(2) 0.0826(13) -0.0489(17) 0.045(5) Uiso 1 1 d . . .
H3C H 0.237(2) 0.0240(15) -0.0722(18) 0.053(5) Uiso 1 1 d . . .
C4 C 0.17882(16) 0.08848(12) 0.11387(16) 0.0360(3) Uani 1 1 d . . .
H4A H 0.1943(19) 0.0918(12) 0.2038(18) 0.044(5) Uiso 1 1 d . . .
H4B H 0.1362(19) 0.0221(14) 0.0777(17) 0.047(5) Uiso 1 1 d . . .
H4C H 0.112(2) 0.1434(14) 0.0659(17) 0.046(5) Uiso 1 1 d . . .
C5 C 0.41772(13) 0.18926(9) 0.17290(11) 0.0237(3) Uani 1 1 d . . .
C6 C 0.51891(16) 0.22775(11) 0.11422(15) 0.0330(3) Uani 1 1 d . . .
H6A H 0.5728(18) 0.1697(13) 0.0965(16) 0.041(4) Uiso 1 1 d . . .
H6B H 0.5866(19) 0.2773(13) 0.1727(17) 0.041(4) Uiso 1 1 d . . .
H6C H 0.4614(17) 0.2641(12) 0.0316(16) 0.038(4) Uiso 1 1 d . . .
C7 C 0.33540(15) 0.27748(10) 0.19671(13) 0.0278(3) Uani 1 1 d . . .
H7A H 0.4015(17) 0.3320(12) 0.2421(15) 0.031(4) Uiso 1 1 d . . .
H7B H 0.2649(19) 0.3038(12) 0.1123(18) 0.044(5) Uiso 1 1 d . . .
H7C H 0.2851(18) 0.2572(13) 0.2491(17) 0.045(4) Uiso 1 1 d . . .
C8 C 0.61568(13) -0.02730(9) 0.39287(11) 0.0226(3) Uani 1 1 d . . .
C9 C 0.57367(15) -0.12781(10) 0.40722(12) 0.0253(3) Uani 1 1 d . . .
H9 H 0.4719(17) -0.1488(11) 0.3570(14) 0.028(4) Uiso 1 1 d . . .
C10 C 0.67051(14) -0.19485(9) 0.49204(12) 0.0262(3) Uani 1 1 d . . .
H10 H 0.6414(17) -0.2655(12) 0.5006(14) 0.031(4) Uiso 1 1 d . . .
C11 C 0.81126(14) -0.16041(9) 0.56569(11) 0.0228(3) Uani 1 1 d . . .
C12 C 1.04254(15) -0.14260(10) 0.70547(13) 0.0290(3) Uani 1 1 d . . .
H12 H 1.1356(18) -0.1679(12) 0.7724(16) 0.037(4) Uiso 1 1 d . . .
C13 C 1.00132(14) -0.04966(10) 0.65019(13) 0.0276(3) Uani 1 1 d . . .
H13 H 1.0660(18) 0.0106(12) 0.6713(16) 0.038(4) Uiso 1 1 d . . .
C14 C 0.85355(14) -0.05884(9) 0.55899(12) 0.0229(3) Uani 1 1 d . . .
C15 C 0.75418(13) 0.00740(9) 0.47045(12) 0.0230(3) Uani 1 1 d . . .
H15 H 0.7840(16) 0.0761(11) 0.4619(14) 0.029(4) Uiso 1 1 d . . .

loop_
_atom_site_aniso_label
_atom_site_aniso_U_11
_atom_site_aniso_U_22
_atom_site_aniso_U_33
_atom_site_aniso_U_23
_atom_site_aniso_U_13
_atom_site_aniso_U_12
O1 0.0450(6) 0.0214(5) 0.0294(5) -0.0058(4) -0.0009(5) 0.0002(4)
O2 0.0316(5) 0.0240(5) 0.0261(5) -0.0042(4) -0.0008(4) -0.0028(4)
N1 0.0255(6) 0.0212(5) 0.0205(5) -0.0020(4) 0.0035(5) 0.0003(4)
N2 0.0214(5) 0.0209(5) 0.0202(5) -0.0018(4) 0.0032(4) -0.0008(4)
N3 0.0298(6) 0.0229(6) 0.0241(5) 0.0036(4) 0.0086(5) 0.0042(4)
C1 0.0216(6) 0.0233(6) 0.0219(6) -0.0001(5) 0.0069(5) -0.0010(5)
C2 0.0238(6) 0.0243(6) 0.0213(6) 0.0005(5) 0.0039(5) 0.0045(5)
C3 0.0425(9) 0.0350(8) 0.0212(7) -0.0010(6) 0.0044(6) 0.0084(7)
C4 0.0248(7) 0.0359(8) 0.0417(9) -0.0064(7) 0.0084(7) -0.0021(6)
C5 0.0230(6) 0.0243(6) 0.0196(6) 0.0019(5) 0.0047(5) 0.0026(5)
C6 0.0329(8) 0.0346(8) 0.0331(8) 0.0055(6) 0.0154(7) 0.0011(6)
C7 0.0297(7) 0.0249(7) 0.0247(7) 0.0009(5) 0.0072(6) 0.0048(6)
C8 0.0239(6) 0.0223(6) 0.0202(6) -0.0002(5) 0.0077(5) -0.0001(5)
C9 0.0267(7) 0.0256(6) 0.0200(6) -0.0009(5) 0.0061(5) -0.0044(5)
C10 0.0331(7) 0.0219(6) 0.0213(6) 0.0004(5) 0.0092(6) -0.0044(5)
C11 0.0273(6) 0.0218(6) 0.0194(6) 0.0005(5) 0.0099(5) 0.0017(5)
C12 0.0236(7) 0.0326(7) 0.0269(7) 0.0037(6) 0.0068(6) 0.0045(6)
C13 0.0228(6) 0.0282(7) 0.0284(7) 0.0020(5) 0.0074(6) -0.0012(5)
C14 0.0235(6) 0.0227(6) 0.0217(6) 0.0005(5) 0.0086(5) -0.0003(5)
C15 0.0238(6) 0.0194(6) 0.0241(6) 0.0004(5) 0.0084(6) -0.0010(5)

loop_
_atom_type_symbol
_atom_type_description
_atom_type_scat_dispersion_real
_atom_type_scat_dispersion_imag
_atom_type_scat_source
C C 0.0033 0.0016 'International Tables Vol C Tables 4.2.6.8 and 6.1.1.4'
H H 0.0000 0.0000 'International Tables Vol C Tables 4.2.6.8 and 6.1.1.4'
N N 0.0061 0.0033 'International Tables Vol C Tables 4.2.6.8 and 6.1.1.4'
O O 0.0106 0.0060 'International Tables Vol C Tables 4.2.6.8 and 6.1.1.4'

loop_
_geom_angle_atom_site_label_1
_geom_angle_atom_site_label_2
_geom_angle_atom_site_label_3
_geom_angle
_geom_angle_site_symmetry_1
_geom_angle_site_symmetry_3
_geom_angle_publ_flag
O1 N1 C1 126.99(10) . . ?
O1 N1 C2 119.75(10) . . ?
C1 N1 C2 113.10(10) . . ?
O2 N2 C1 126.40(10) . . ?
O2 N2 C5 120.57(9) . . ?
C1 N2 C5 112.70(10) . . ?
C11 N3 C12 108.84(11) . . ?
C11 N3 H3N 125.6(11) . . ?
C12 N3 H3N 124.7(11) . . ?
N1 C1 N2 107.99(11) . . ?
N1 C1 C8 126.43(11) . . ?
N2 C1 C8 125.46(11) . . ?
N1 C2 C3 109.47(10) . . ?
N1 C2 C4 106.34(11) . . ?
C3 C2 C4 110.28(12) . . ?
N1 C2 C5 100.80(9) . . ?
C3 C2 C5 114.97(11) . . ?
C4 C2 C5 114.14(11) . . ?
C2 C3 H3A 107.9(10) . . ?
C2 C3 H3B 112.3(10) . . ?
H3A C3 H3B 107.8(14) . . ?
C2 C3 H3C 106.8(11) . . ?
H3A C3 H3C 109.2(15) . . ?
H3B C3 H3C 112.8(14) . . ?
C2 C4 H4A 110.9(10) . . ?
C2 C4 H4B 106.8(10) . . ?
H4A C4 H4B 109.4(14) . . ?
C2 C4 H4C 111.1(10) . . ?
H4A C4 H4C 108.9(14) . . ?
H4B C4 H4C 109.6(14) . . ?
N2 C5 C7 109.09(10) . . ?
N2 C5 C6 106.17(10) . . ?
C7 C5 C6 110.23(11) . . ?
N2 C5 C2 101.01(9) . . ?
C7 C5 C2 115.37(10) . . ?
C6 C5 C2 114.07(11) . . ?
C5 C6 H6A 111.0(9) . . ?
C5 C6 H6B 109.0(10) . . ?
H6A C6 H6B 111.0(13) . . ?
C5 C6 H6C 110.0(9) . . ?
H6A C6 H6C 108.7(13) . . ?
H6B C6 H6C 107.1(13) . . ?
C5 C7 H7A 110.7(9) . . ?
C5 C7 H7B 108.4(10) . . ?
H7A C7 H7B 108.6(13) . . ?
C5 C7 H7C 111.7(10) . . ?
H7A C7 H7C 107.0(13) . . ?
H7B C7 H7C 110.4(14) . . ?
C15 C8 C9 120.24(12) . . ?
C15 C8 C1 119.46(11) . . ?
C9 C8 C1 120.26(11) . . ?
C10 C9 C8 121.33(12) . . ?
C10 C9 H9 119.8(8) . . ?
C8 C9 H9 118.9(8) . . ?
C9 C10 C11 117.84(11) . . ?
C9 C10 H10 121.2(9) . . ?
C11 C10 H10 121.0(9) . . ?
N3 C11 C10 130.41(11) . . ?
N3 C11 C14 107.56(11) . . ?
C10 C11 C14 121.99(12) . . ?
C13 C12 N3 110.03(12) . . ?
C13 C12 H12 132.1(9) . . ?
N3 C12 H12 117.9(9) . . ?
C12 C13 C14 106.81(11) . . ?
C12 C13 H13 124.2(9) . . ?
C14 C13 H13 129.0(9) . . ?
C15 C14 C11 119.08(12) . . ?
C15 C14 C13 134.13(12) . . ?
C11 C14 C13 106.76(11) . . ?
C8 C15 C14 119.33(11) . . ?
C8 C15 H15 121.0(9) . . ?
C14 C15 H15 119.6(9) . . ?

loop_
_geom_bond_atom_site_label_1
_geom_bond_atom_site_label_2
_geom_bond_distance
_geom_bond_site_symmetry_2
_geom_bond_publ_flag
O1 N1 1.2892(13) . ?
O2 N2 1.2816(13) . ?
N1 C1 1.3449(16) . ?
N1 C2 1.5014(16) . ?
N2 C1 1.3563(15) . ?
N2 C5 1.5005(15) . ?
N3 C11 1.3701(17) . ?
N3 C12 1.3768(17) . ?
N3 H3N 0.899(18) . ?
C1 C8 1.4620(17) . ?
C2 C3 1.5268(18) . ?
C2 C4 1.5294(19) . ?
C2 C5 1.5595(17) . ?
C3 H3A 0.995(18) . ?
C3 H3B 1.019(19) . ?
C3 H3C 0.996(19) . ?
C4 H4A 0.979(19) . ?
C4 H4B 0.987(18) . ?
C4 H4C 0.989(19) . ?
C5 C7 1.5211(17) . ?
C5 C6 1.5311(17) . ?
C6 H6A 1.009(17) . ?
C6 H6B 0.982(18) . ?
C6 H6C 1.004(17) . ?
C7 H7A 0.972(16) . ?
C7 H7B 0.997(18) . ?
C7 H7C 0.975(18) . ?
C8 C15 1.3897(18) . ?
C8 C9 1.4213(17) . ?
C9 C10 1.3766(18) . ?
C9 H9 0.989(15) . ?
C10 C11 1.3968(18) . ?
C10 H10 0.994(16) . ?
C11 C14 1.4170(17) . ?
C12 C13 1.3621(19) . ?
C12 H12 0.993(17) . ?
C13 C14 1.4309(19) . ?
C13 H13 0.993(17) . ?
C14 C15 1.3984(18) . ?
C15 H15 0.972(15) . ?

loop_
_geom_hbond_atom_site_label_D
_geom_hbond_atom_site_label_H
_geom_hbond_atom_site_label_A
_geom_hbond_distance_DH
_geom_hbond_distance_HA
_geom_hbond_distance_DA
_geom_hbond_angle_DHA
_geom_hbond_site_symmetry_A
N3 H3N O1 0.899(18) 1.933(18) 2.7833(15) 157.2(16) 4_656

loop_
_geom_torsion_atom_site_label_1
_geom_torsion_atom_site_label_2
_geom_torsion_atom_site_label_3
_geom_torsion_atom_site_label_4
_geom_torsion
_geom_torsion_site_symmetry_1
_geom_torsion_site_symmetry_2
_geom_torsion_site_symmetry_3
_geom_torsion_site_symmetry_4
_geom_torsion_publ_flag
O1 N1 C1 N2 176.88(11) . . . . ?
C2 N1 C1 N2 -7.69(14) . . . . ?
O1 N1 C1 C8 0.7(2) . . . . ?
C2 N1 C1 C8 176.14(11) . . . . ?
O2 N2 C1 N1 179.55(11) . . . . ?
C5 N2 C1 N1 -7.12(13) . . . . ?
O2 N2 C1 C8 -4.23(19) . . . . ?
C5 N2 C1 C8 169.10(11) . . . . ?
O1 N1 C2 C3 -44.67(16) . . . . ?
C1 N1 C2 C3 139.54(12) . . . . ?
O1 N1 C2 C4 74.46(14) . . . . ?
C1 N1 C2 C4 -101.34(12) . . . . ?
O1 N1 C2 C5 -166.21(11) . . . . ?
C1 N1 C2 C5 17.99(13) . . . . ?
O2 N2 C5 C7 -46.65(14) . . . . ?
C1 N2 C5 C7 139.59(11) . . . . ?
O2 N2 C5 C6 72.13(14) . . . . ?
C1 N2 C5 C6 -101.64(12) . . . . ?
O2 N2 C5 C2 -168.60(10) . . . . ?
C1 N2 C5 C2 17.63(12) . . . . ?
N1 C2 C5 N2 -19.51(11) . . . . ?
C3 C2 C5 N2 -137.09(11) . . . . ?
C4 C2 C5 N2 94.03(12) . . . . ?
N1 C2 C5 C7 -136.96(11) . . . . ?
C3 C2 C5 C7 105.46(13) . . . . ?
C4 C2 C5 C7 -23.42(16) . . . . ?
N1 C2 C5 C6 93.92(12) . . . . ?
C3 C2 C5 C6 -23.66(15) . . . . ?
C4 C2 C5 C6 -152.54(12) . . . . ?
N1 C1 C8 C15 145.51(12) . . . . ?
N2 C1 C8 C15 -30.01(18) . . . . ?
N1 C1 C8 C9 -32.32(18) . . . . ?
N2 C1 C8 C9 152.16(12) . . . . ?
C15 C8 C9 C10 -3.91(19) . . . . ?
C1 C8 C9 C10 173.90(11) . . . . ?
C8 C9 C10 C11 1.18(18) . . . . ?
C12 N3 C11 C10 -177.93(13) . . . . ?
C12 N3 C11 C14 -0.05(13) . . . . ?
C9 C10 C11 N3 -179.64(12) . . . . ?
C9 C10 C11 C14 2.75(18) . . . . ?
C11 N3 C12 C13 0.61(14) . . . . ?
N3 C12 C13 C14 -0.89(15) . . . . ?
N3 C11 C14 C15 177.94(11) . . . . ?
C10 C11 C14 C15 -3.97(18) . . . . ?
N3 C11 C14 C13 -0.48(13) . . . . ?
C10 C11 C14 C13 177.61(11) . . . . ?
C12 C13 C14 C15 -177.24(14) . . . . ?
C12 C13 C14 C11 0.84(14) . . . . ?
C9 C8 C15 C14 2.64(18) . . . . ?
C1 C8 C15 C14 -175.20(11) . . . . ?
C11 C14 C15 C8 1.16(18) . . . . ?
C13 C14 C15 C8 179.06(13) . . . . ?
